data_7246109
loop_
_publ_author_name
'Wilson, Cameron J. G.'
'Wood, Peter A.'
'Parsons, Simon'

_publ_section_title
;
 Discerning subtle high-pressure phase transitions in glyphosate
;
_journal_issue 6
_journal_name_full CrystEngComm
_journal_page_first 988
_journal_page_last 997
_journal_paper_doi 10.1039/D2CE01616H
_journal_volume 25
_journal_year 2023
_chemical_formula_moiety 'C3 H8 N O5 P'
_chemical_formula_sum 'C3 H8 N O5 P'
_chemical_formula_weight 169.07
_chemical_name_common Glyphosate
_chemical_name_systematic N-(Phosphonomethyl)glycine
_space_group_crystal_system monoclinic
_space_group_IT_number 14
_space_group_name_Hall '-P 2ybc'
_space_group_name_H-M_alt 'P 1 21/c 1'
_atom_sites_solution_hydrogens geom
_audit_creation_date 2022-03-01
_audit_creation_method
;
Olex2 1.3
(compiled 2020.11.12 svn.r5f609507 for OlexSys, GUI svn.r6408)
;
_audit_update_record
;
2022-11-30 deposited with the CCDC.	2023-01-11 downloaded from the CCDC.
;
_cell_angle_alpha 90
_cell_angle_beta 108.174(7)
_cell_angle_gamma 90
_cell_formula_units_Z 4
_cell_length_a 8.6419(10)
_cell_length_b 7.8197(4)
_cell_length_c 9.6036(6)
_cell_measurement_reflns_used 1009
_cell_measurement_temperature 293.15
_cell_measurement_theta_max 17.12
_cell_measurement_theta_min 2.71
_cell_volume 616.61(9)
_computing_cell_refinement 'SAINT V8.40B (?, 2016)'
_computing_data_reduction 'SAINT V8.40B (?, 2016)'
_computing_molecular_graphics 'Olex2 1.3 (Dolomanov et al., 2009)'
_computing_publication_material 'Olex2 1.3 (Dolomanov et al., 2009)'
_computing_structure_refinement 'XL  (Sheldrick, 2008)'
_diffrn_ambient_temperature 293.15
_diffrn_measured_fraction_theta_full 0.399
_diffrn_measured_fraction_theta_max 0.390
_diffrn_measurement_device_type 'Bruker AXS D8 Venture'
_diffrn_measurement_method '\f and \w scans'
_diffrn_radiation_type AgK\a
_diffrn_radiation_wavelength 0.56086
_diffrn_reflns_av_R_equivalents 0.0724
_diffrn_reflns_av_unetI/netI 0.0423
_diffrn_reflns_Laue_measured_fraction_full 0.399
_diffrn_reflns_Laue_measured_fraction_max 0.390
_diffrn_reflns_limit_h_max 6
_diffrn_reflns_limit_h_min -6
_diffrn_reflns_limit_k_max 9
_diffrn_reflns_limit_k_min -9
_diffrn_reflns_limit_l_max 12
_diffrn_reflns_limit_l_min -12
_diffrn_reflns_number 5409
_diffrn_reflns_point_group_measured_fraction_full 0.399
_diffrn_reflns_point_group_measured_fraction_max 0.390
_diffrn_reflns_theta_full 19.665
_diffrn_reflns_theta_max 20.572
_diffrn_reflns_theta_min 2.707
_diffrn_source_current 0.9
_diffrn_source_power 0.045
_diffrn_source_voltage 50.0
_diffrn_standards_number 0
_exptl_absorpt_coefficient_mu 0.217
_exptl_absorpt_correction_T_max 0.7445
_exptl_absorpt_correction_T_min 0.4892
_exptl_absorpt_correction_type multi-scan
_exptl_absorpt_process_details
;
SADABS-2016/2 (Bruker,2016/2) was used for absorption correction.
wR2(int) was 0.0884 before and 0.0645 after correction.
The Ratio of minimum to maximum transmission is 0.6571.
The \l/2 correction factor is Not present.
;
_exptl_crystal_colour 'clear colourless'
_exptl_crystal_colour_lustre clear
_exptl_crystal_colour_primary colourless
_exptl_crystal_density_diffrn 1.821
_exptl_crystal_description plate
_exptl_crystal_F_000 352
_exptl_crystal_preparation 'Powder sample received from Sigma-Aldrich'
_exptl_crystal_recrystallization_method 'The material was recrystallised from water by slow evaporation'
_exptl_crystal_size_max 0.15
_exptl_crystal_size_mid 0.135
_exptl_crystal_size_min 0.05
_refine_diff_density_max 0.189
_refine_diff_density_min -0.212
_refine_diff_density_rms 0.049
_refine_ls_extinction_method none
_refine_ls_goodness_of_fit_ref 1.042
_refine_ls_hydrogen_treatment constr
_refine_ls_matrix_type full
_refine_ls_number_parameters 93
_refine_ls_number_reflns 494
_refine_ls_number_restraints 82
_refine_ls_restrained_S_all 0.964
_refine_ls_R_factor_all 0.0580
_refine_ls_R_factor_gt 0.0365
_refine_ls_shift/su_max 0.000
_refine_ls_shift/su_mean 0.000
_refine_ls_structure_factor_coef Fsqd
_refine_ls_weighting_details 'w=1/[\s^2^(Fo^2^)+(0.0434P)^2^+0.8052P] where P=(Fo^2^+2Fc^2^)/3'
_refine_ls_weighting_scheme calc
_refine_ls_wR_factor_gt 0.0849
_refine_ls_wR_factor_ref 0.0946
_reflns_Friedel_coverage 0.000
_reflns_number_gt 382
_reflns_number_total 494
_reflns_threshold_expression 'I > 2\s(I)'
_cod_data_source_file d2ce01616h2.cif
_cod_data_source_block C3H8NO5P_Ag_1p210GPa
_cod_depositor_comments 'Adding full bibliography for 7246103--7246118.cif.'
_cod_database_code 7246109
_shelx_shelxl_version_number 2019/1
_shelx_space_group_comment
;
The symmetry employed for this shelxl refinement is uniquely defined
by the following loop, which should always be used as a source of
symmetry information in preference to the above space-group names.
They are only intended as comments.
;
_shelx_estimated_absorpt_t_max 0.989
_shelx_estimated_absorpt_t_min 0.968
_olex2_refinement_description
;
1. Fixed Uiso
 At 1.2 times of:
  All C(H,H) groups, All N(H,H) groups
 At 1.5 times of:
  All O(H) groups
2. Restrained distances
 O1-C1
 1.31 with sigma of 0.01
 O2-C1
 1.204 with sigma of 0.01
 O2-O1
 2.25 with sigma of 0.03
 C2-C1
 1.512 with sigma of 0.01
 C2-O1
 2.305 with sigma of 0.03
 C2-O2
 2.399 with sigma of 0.03
 N3-C2
 1.481 with sigma of 0.01
 N3-C1
 2.481 with sigma of 0.03
 C4-N3
 1.488 with sigma of 0.01
 C4-C2
 2.486 with sigma of 0.03
 P5-C4
 1.815 with sigma of 0.01
 P5-N3
 2.742 with sigma of 0.03
 O3-P5
 1.574 with sigma of 0.01
 O3-C4
 2.676 with sigma of 0.03
 O4-P5
 1.498 with sigma of 0.01
 O4-C4
 2.659 with sigma of 0.03
 O4-O3
 2.544 with sigma of 0.03
 O5-P5
 1.5 with sigma of 0.01
 O5-C4
 2.704 with sigma of 0.03
 O5-O3
 2.456 with sigma of 0.03
 O5-O4
 2.58 with sigma of 0.03
3. Rigid body (RIGU) restrains
 All non-hydrogen atoms
 with sigma for 1-2 distances of 0.005 and sigma for 1-3 distances of 0.005
4.a Secondary CH2 refined with riding coordinates:
 C2(H2A,H2B), N3(H3A,H3B), C4(H4A,H4B)
4.b Idealised tetrahedral OH refined as rotating group:
 O1(H1), O3(H3)
;
_olex2_exptl_crystal_mounting_method 'Merrill Bassett diamond anvil cell'
_olex2_submission_original_sample_id ag_cw21009_0m
_olex2_submission_special_instructions 'No special instructions were received'

loop_
_space_group_symop_operation_xyz
'x, y, z'
'-x, y+1/2, -z+1/2'
'-x, -y, -z'
'x, -y-1/2, z-1/2'

loop_
_atom_site_label
_atom_site_type_symbol
_atom_site_fract_x
_atom_site_fract_y
_atom_site_fract_z
_atom_site_U_iso_or_equiv
_atom_site_adp_type
_atom_site_occupancy
_atom_site_site_symmetry_order
_atom_site_calc_flag
_atom_site_refinement_flags_posn
_atom_site_refinement_flags_adp
_atom_site_refinement_flags_occupancy
_atom_site_disorder_assembly
_atom_site_disorder_group
C1 C 0.0121(11) 0.6121(6) 0.3476(6) 0.026(4) Uani 1 1 d D . . . .
O1 O -0.1422(11) 0.5904(5) 0.2781(5) 0.037(4) Uani 1 1 d D . . . .
H1 H -0.195840 0.617222 0.331662 0.056 Uiso 1 1 calc R U . . .
O2 O 0.0696(10) 0.6800(4) 0.4660(4) 0.036(4) Uani 1 1 d D . . . .
C2 C 0.1123(12) 0.5440(7) 0.2568(7) 0.035(4) Uani 1 1 d D . . . .
H2A H 0.091353 0.422586 0.240281 0.042 Uiso 1 1 calc R U . . .
H2B H 0.079729 0.600536 0.162239 0.042 Uiso 1 1 calc R U . . .
N3 N 0.2884(12) 0.5711(4) 0.3291(5) 0.027(4) Uani 1 1 d D . . . .
H3A H 0.343740 0.501284 0.288815 0.032 Uiso 1 1 calc R U . . .
H3B H 0.312483 0.542990 0.423286 0.032 Uiso 1 1 calc R U . . .
C4 C 0.3429(10) 0.7489(5) 0.3188(5) 0.026(3) Uani 1 1 d D . . . .
H4A H 0.275307 0.827266 0.352626 0.031 Uiso 1 1 calc R U . . .
H4B H 0.330458 0.775836 0.217282 0.031 Uiso 1 1 calc R U . . .
P5 P 0.5530(4) 0.77642(12) 0.42767(17) 0.0254(18) Uani 1 1 d D . . . .
O3 O 0.5487(9) 0.7760(3) 0.5899(3) 0.030(4) Uani 1 1 d D . . . .
H3 H 0.514037 0.868123 0.608122 0.045 Uiso 1 1 calc R U . . .
O4 O 0.6086(8) 0.9461(3) 0.3870(4) 0.030(4) Uani 1 1 d D . . . .
O5 O 0.6495(8) 0.6209(3) 0.4145(4) 0.024(3) Uani 1 1 d D . . . .

loop_
_atom_site_aniso_label
_atom_site_aniso_U_11
_atom_site_aniso_U_22
_atom_site_aniso_U_33
_atom_site_aniso_U_23
_atom_site_aniso_U_13
_atom_site_aniso_U_12
C1 0.033(11) 0.020(2) 0.027(4) 0.005(2) 0.012(5) 0.009(4)
O1 0.037(11) 0.045(2) 0.034(3) -0.004(2) 0.018(5) 0.003(4)
O2 0.046(13) 0.0376(17) 0.029(2) -0.0100(14) 0.016(5) -0.002(3)
C2 0.041(12) 0.032(2) 0.039(4) -0.010(2) 0.022(6) 0.000(5)
N3 0.042(12) 0.0173(17) 0.030(3) 0.0003(16) 0.023(6) 0.004(3)
C4 0.036(11) 0.0216(19) 0.021(3) 0.0006(17) 0.010(5) 0.000(3)
P5 0.043(6) 0.0173(5) 0.0222(9) 0.0016(5) 0.020(2) 0.0014(9)
O3 0.051(12) 0.0217(13) 0.025(2) 0.0012(12) 0.022(5) 0.001(2)
O4 0.049(12) 0.0202(14) 0.029(2) 0.0001(12) 0.023(5) -0.004(2)
O5 0.027(11) 0.0227(14) 0.025(2) 0.0025(12) 0.010(4) 0.002(2)

loop_
_atom_type_symbol
_atom_type_description
_atom_type_scat_dispersion_real
_atom_type_scat_dispersion_imag
_atom_type_scat_source
C C 0.0013 0.0009 'International Tables Vol C Tables 4.2.6.8 and 6.1.1.4'
H H 0.0000 0.0000 'International Tables Vol C Tables 4.2.6.8 and 6.1.1.4'
N N 0.0030 0.0020 'International Tables Vol C Tables 4.2.6.8 and 6.1.1.4'
O O 0.0058 0.0036 'International Tables Vol C Tables 4.2.6.8 and 6.1.1.4'
P P 0.0671 0.0586 'International Tables Vol C Tables 4.2.6.8 and 6.1.1.4'

loop_
_geom_angle_atom_site_label_1
_geom_angle_atom_site_label_2
_geom_angle_atom_site_label_3
_geom_angle
_geom_angle_site_symmetry_1
_geom_angle_site_symmetry_3
_geom_angle_publ_flag
O1 C1 C2 109.8(6) . . ?
O2 C1 O1 126.3(7) . . ?
O2 C1 C2 123.8(8) . . ?
C1 O1 H1 109.5 . . ?
C1 C2 H2A 109.3 . . ?
C1 C2 H2B 109.3 . . ?
H2A C2 H2B 107.9 . . ?
N3 C2 C1 111.8(6) . . ?
N3 C2 H2A 109.3 . . ?
N3 C2 H2B 109.3 . . ?
C2 N3 H3A 108.8 . . ?
C2 N3 H3B 108.8 . . ?
C2 N3 C4 113.9(6) . . ?
H3A N3 H3B 107.7 . . ?
C4 N3 H3A 108.8 . . ?
C4 N3 H3B 108.8 . . ?
N3 C4 H4A 109.5 . . ?
N3 C4 H4B 109.5 . . ?
N3 C4 P5 110.9(5) . . ?
H4A C4 H4B 108.0 . . ?
P5 C4 H4A 109.5 . . ?
P5 C4 H4B 109.5 . . ?
O3 P5 C4 104.1(3) . . ?
O4 P5 C4 107.5(3) . . ?
O4 P5 O3 111.58(18) . . ?
O5 P5 C4 109.9(3) . . ?
O5 P5 O3 105.5(2) . . ?
O5 P5 O4 117.5(3) . . ?
P5 O3 H3 109.5 . . ?

loop_
_geom_bond_atom_site_label_1
_geom_bond_atom_site_label_2
_geom_bond_distance
_geom_bond_site_symmetry_2
_geom_bond_publ_flag
C1 O1 1.303(9) . ?
C1 O2 1.212(6) . ?
C1 C2 1.505(8) . ?
O1 H1 0.8200 . ?
C2 H2A 0.9700 . ?
C2 H2B 0.9700 . ?
C2 N3 1.478(9) . ?
N3 H3A 0.8900 . ?
N3 H3B 0.8900 . ?
N3 C4 1.481(5) . ?
C4 H4A 0.9700 . ?
C4 H4B 0.9700 . ?
C4 P5 1.803(8) . ?
P5 O3 1.570(2) . ?
P5 O4 1.504(3) . ?
P5 O5 1.502(4) . ?
O3 H3 0.8200 . ?

loop_
_geom_torsion_atom_site_label_1
_geom_torsion_atom_site_label_2
_geom_torsion_atom_site_label_3
_geom_torsion_atom_site_label_4
_geom_torsion
_geom_torsion_site_symmetry_1
_geom_torsion_site_symmetry_2
_geom_torsion_site_symmetry_3
_geom_torsion_site_symmetry_4
_geom_torsion_publ_flag
C1 C2 N3 C4 -76.9(6) . . . . ?
O1 C1 C2 N3 178.1(5) . . . . ?
O2 C1 C2 N3 -0.4(8) . . . . ?
C2 N3 C4 P5 173.2(4) . . . . ?
N3 C4 P5 O3 -73.2(4) . . . . ?
N3 C4 P5 O4 168.3(3) . . . . ?
N3 C4 P5 O5 39.4(4) . . . . ?
